data_7230397
loop_
_publ_author_name
'Kumar, Ashwani'
'Pradeep, Chullikkattil P.'

_publ_section_title
;
 Aromatic sulfonium polyoxomolybdates: tuning the photochromic properties
 through substitutions on the counter ion moiety
;
_journal_name_full CrystEngComm
_journal_paper_doi 10.1039/C8CE00345A
_journal_year 2018
_chemical_formula_moiety 'Mo12 O40 P, 3(C12 H19 O S)'
_chemical_formula_sum 'C36 H57 Mo12 O43 P S3'
_chemical_formula_weight 2456.25
_chemical_name_systematic
;
 ? 
;
_space_group_crystal_system triclinic
_space_group_IT_number 2
_space_group_name_Hall '-P 1'
_space_group_name_H-M_alt 'P -1'
_symmetry_space_group_name_Hall '-P 1'
_symmetry_space_group_name_H-M 'P -1'
_atom_sites_solution_hydrogens geom
_atom_sites_solution_primary direct
_atom_sites_solution_secondary difmap
_audit_creation_date 2018-01-22
_audit_creation_method
;
  Olex2 1.2-ac2
  (compiled 2012.03.27 svn.r2268, GUI svn.r4156)
;
_audit_update_record
;
2018-03-01 deposited with the CCDC.
2018-04-02 downloaded from the CCDC.
;
_cell_angle_alpha 95.806(4)
_cell_angle_beta 95.886(4)
_cell_angle_gamma 115.353(5)
_cell_formula_units_Z 2
_cell_length_a 12.4149(7)
_cell_length_b 12.6395(6)
_cell_length_c 23.2868(9)
_cell_measurement_reflns_used 8268
_cell_measurement_temperature 149.99(10)
_cell_measurement_theta_max 66.8960
_cell_measurement_theta_min 3.9400
_cell_volume 3241.7(3)
_computing_cell_refinement 'CrysAlisPro 1.171.38.46 (Rigaku OD, 2015)'
_computing_data_collection 'CrysAlisPro 1.171.38.46 (Rigaku OD, 2015)'
_computing_data_reduction 'CrysAlisPro 1.171.38.46 (Rigaku OD, 2015)'
_computing_molecular_graphics
;
O. V. Dolomanov, L. J. Bourhis, R. J. Gildea, J. A. K. Howard and H. Puschmann,
OLEX2: a complete structure solution, refinement and analysis program.
J. Appl. Cryst. (2009). 42, 339-341.
;
_computing_publication_material
;
O. V. Dolomanov, L. J. Bourhis, R. J. Gildea, J. A. K. Howard and H. Puschmann,
OLEX2: a complete structure solution, refinement and analysis program.
J. Appl. Cryst. (2009). 42, 339-341.
;
_computing_structure_refinement
;
SHELXL, G.M. Sheldrick, Acta Cryst.
(2008). A64, 112-122
;
_computing_structure_solution
;
SHELXS, G.M. Sheldrick, Acta Cryst.
(2008). A64, 112-122

Alert level B

PLAT430_ALERT_2_B Short Inter D...A Contact O12 ..O12 2.81 Ang.

discussion: Short Inter D...A Contact might have arisen due to less intensely scattered oxygen atoms of cluster
;
_diffrn_ambient_environment N~2~
_diffrn_ambient_temperature 149.99(10)
_diffrn_detector 'CCD plate'
_diffrn_detector_area_resol_mean 15.9974
_diffrn_detector_type Eos
_diffrn_measured_fraction_theta_full 0.986
_diffrn_measured_fraction_theta_max 0.986
_diffrn_measurement_details
;
List of Runs (angles in degrees, time in seconds):

  # Type    Start    End  Width  t~exp~   \w     \q     \k     \f   Frames
#--------------------------------------------------------------------------
  1  \w      5.00 102.00   1.00    1.00    --   25.51  57.00  60.00   97
  2  \w    100.00 149.00   1.00    1.00    --   66.75 111.00 120.00   49
  3  \w    114.00 147.00   1.00    1.00    --   66.75 111.00  30.00   33
  4  \w    110.00 150.00   1.00    1.00    --   66.75 111.00 -30.00   40
  5  \w    110.00 176.00   1.00    2.50    --  108.00 104.00 -60.00   66
  6  \w    153.00 178.00   1.00    2.50    --  108.00  32.00 -30.00   25
  7  \w    116.00 143.00   1.00    2.50    --  108.00  32.00 -30.00   27
  8  \w    102.00 178.00   1.00    2.50    --  108.00 104.00-120.00   76
  9  \w    102.00 174.00   1.00    2.50    --  108.00 104.00   0.00   72
 10  \w    103.00 142.00   1.00    1.00    --   66.75 121.00  73.00   39
 11  \w     99.00 178.00   1.00    2.50    --  108.00 138.00 120.00   79
 12  \w     95.00 171.00   1.00    2.50    --  108.00  32.00  90.00   76
 13  \w     87.00 154.00   1.00    2.50    --  108.00 -89.00 -60.00   67
 14  \w    103.00 157.00   1.00    2.50    --  108.00 -89.00-150.00   54
 15  \w     75.00 111.00   1.00    2.50    --  108.00-104.00-180.00   36
 16  \w     67.00 122.00   1.00    2.50    --  108.00-128.00 -48.26   55
 17  \w     43.00 111.00   1.00    1.00    --   66.75 -45.00   0.00   68
 18  \w     74.00 108.00   1.00    2.50    --  108.00-104.00 120.00   34
 19  \w     40.00  98.00   1.00    2.50    --  108.00-104.00  90.00   58
 20  \w     29.00  68.00   1.00    2.50    --  108.00-104.00 120.00   39
 21  \w    -11.00  16.00   1.00    1.00    --   66.75 -45.00   0.00   27
 22  \w     34.00  70.00   1.00    2.50    --  108.00 -89.00 -60.00   36
 23  \w     29.00  56.00   1.00    2.50    --  108.00-128.00 -48.26   27
 24  \w     25.00  91.00   1.00    2.50    --  108.00 -89.00-150.00   66
 25  \w     24.00  58.00   1.00    2.50    --  108.00-104.00-180.00   34
 26  \w     12.00 112.00   1.00    1.00    --   66.75-111.00-180.00  100
 27  \w     50.00  88.00   1.00    2.50    --  108.00  32.00 -30.00   38
 28  \w     66.00 175.00   1.00    2.50    --  108.00  32.00   0.00  109
 29  \w    102.00 177.00   1.00    2.50    --  108.00 104.00 -90.00   75
 30  \w     62.00 112.00   1.00    1.00    --   66.75  61.00-180.00   50
 31  \w     57.00 149.00   1.00    1.00    --   66.75 178.00-150.00   92
 32  \w     65.00 178.00   1.00    2.50    --  108.00  77.00  30.00  113
 33  \w     44.00  80.00   1.00    2.50    --  108.00  32.00  90.00   36
 34  \w     33.00 112.00   1.00    1.00    --   66.75  61.00  60.00   79
 35  \w    -12.00  81.00   1.00    1.00    --   25.51  77.00 -60.00   93
 36  \w     -7.00 150.00   1.00    1.00    --   66.75  15.00 -30.00  157
 37  \w    -16.00  79.00   1.00    1.00    --   25.51  77.00-180.00   95
;
_diffrn_measurement_device 'four-circle diffractometer'
_diffrn_measurement_device_type 'SuperNova, Dual, Cu at zero, Eos'
_diffrn_measurement_method '\w scans'
_diffrn_orient_matrix_type 'CrysAlisPro convention (1999,Acta A55,543-557)'
_diffrn_orient_matrix_UB_11 0.0905917000
_diffrn_orient_matrix_UB_12 0.0340580000
_diffrn_orient_matrix_UB_13 0.0569529000
_diffrn_orient_matrix_UB_21 -0.1051174000
_diffrn_orient_matrix_UB_22 -0.0383785000
_diffrn_orient_matrix_UB_23 0.0353072000
_diffrn_orient_matrix_UB_31 -0.0102824000
_diffrn_orient_matrix_UB_32 -0.1266549000
_diffrn_orient_matrix_UB_33 -0.0071504000
_diffrn_radiation_monochromator mirror
_diffrn_radiation_probe x-ray
_diffrn_radiation_type CuK\a
_diffrn_radiation_wavelength 1.54184
_diffrn_reflns_av_R_equivalents 0.0443
_diffrn_reflns_av_unetI/netI 0.0550
_diffrn_reflns_limit_h_max 14
_diffrn_reflns_limit_h_min -14
_diffrn_reflns_limit_k_max 13
_diffrn_reflns_limit_k_min -15
_diffrn_reflns_limit_l_max 24
_diffrn_reflns_limit_l_min -27
_diffrn_reflns_number 21623
_diffrn_reflns_theta_full 66.98
_diffrn_reflns_theta_max 66.98
_diffrn_reflns_theta_min 3.87
_diffrn_source 'micro-focus sealed X-ray tube'
_diffrn_source_type 'SuperNova (Cu) X-ray Source'
_exptl_absorpt_coefficient_mu 20.380
_exptl_absorpt_correction_T_max 0.489
_exptl_absorpt_correction_T_min 0.139
_exptl_absorpt_correction_type gaussian
_exptl_absorpt_process_details
;
CrysAlisPro 1.171.38.46 (Rigaku Oxford Diffraction, 2015)
Numerical absorption correction based on gaussian integration over
            a multifaceted crystal model
Empirical absorption correction using spherical harmonics,
 implemented in SCALE3 ABSPACK scaling algorithm.
;
_exptl_crystal_density_diffrn 2.516
_exptl_crystal_density_method 'not measured'
_exptl_crystal_description triclinic
_exptl_crystal_F_000 2368
_exptl_crystal_size_max 0.165
_exptl_crystal_size_mid 0.127
_exptl_crystal_size_min 0.072
_refine_diff_density_max 4.066
_refine_diff_density_min -1.215
_refine_diff_density_rms 0.198
_refine_ls_extinction_method none
_refine_ls_goodness_of_fit_ref 1.050
_refine_ls_hydrogen_treatment constr
_refine_ls_matrix_type full
_refine_ls_number_parameters 865
_refine_ls_number_reflns 11367
_refine_ls_number_restraints 0
_refine_ls_restrained_S_all 1.050
_refine_ls_R_factor_all 0.0500
_refine_ls_R_factor_gt 0.0420
_refine_ls_shift/su_max 0.010
_refine_ls_shift/su_mean 0.000
_refine_ls_structure_factor_coef Fsqd
_refine_ls_weighting_details 'calc w=1/[\s^2^(Fo^2^)+(0.0594P)^2^+6.6345P] where P=(Fo^2^+2Fc^2^)/3'
_refine_ls_weighting_scheme calc
_refine_ls_wR_factor_gt 0.1072
_refine_ls_wR_factor_ref 0.1141
_reflns_number_gt 9819
_reflns_number_total 11367
_reflns_threshold_expression >2sigma(I)
_cod_data_source_file c8ce00345a2.cif
_cod_data_source_block h4_lt_cu
_cod_database_code 7230397
_chemical_oxdiff_formula 'C72 H114 Mo24 O86 P2 S6 '
_reflns_odcompleteness_completeness 98.24
_reflns_odcompleteness_iscentric 1
_reflns_odcompleteness_theta 66.97
_olex2_date_sample_data_collection 2018-01-02
_olex2_refinement_description
;
1. Fixed Uiso
 At 1.2 times of:
  All C(H) groups, All C(H,H) groups
 At 1.5 times of:
  All C(H,H,H) groups
2.a Secondary CH2 refined with riding coordinates:
 C0AA(H0Aa,H0Ab), C11(H11a,H11b), C17(H17a,H17b), C1BA(H1Ba,H1Bb), C6(H6a,H6b),
  C5BA(H5Ba,H5Bb), C4BA(H4Ba,H4Bb), C6BA(H6Ba,H6Bb), C1(H1a,H1b)
2.b Aromatic/amide H refined with riding coordinates:
 C57(H57), C85(H85), C19(H19), C9AA(H9AA), C6AA(H6AA), C10(H10), C2AA(H2AA),
 C20(H20), C8AA(H8AA), C4AA(H4AA), C14(H14), C5(H5)
2.c Idealised Me refined as rotating group:
 C1AA(H1Aa,H1Ab,H1Ac), C13(H13a,H13b,H13c), C0BA(H0Ba,H0Bb,H0Bc), C4(H4a,H4b,
 H4c), C7AA(H7Aa,H7Ab,H7Ac), C3BA(H3Ba,H3Bb,H3Bc), C2BA(H2Ba,H2Bb,H2Bc), C2(H2a,
 H2b,H2c), C3(H3a,H3b,H3c)
;
_olex2_submission_special_instructions 'No special instructions were received'
_oxdiff_exptl_absorpt_empirical_details
;
Empirical correction (ABSPACK) includes:
- Absorption correction using spherical harmonics
- Frame scaling
;
_oxdiff_exptl_absorpt_empirical_full_max 1.903
_oxdiff_exptl_absorpt_empirical_full_min 0.699

loop_
_space_group_symop_id
_space_group_symop_operation_xyz
1 'x, y, z'
2 '-x, -y, -z'

loop_
_atom_site_label
_atom_site_type_symbol
_atom_site_fract_x
_atom_site_fract_y
_atom_site_fract_z
_atom_site_U_iso_or_equiv
_atom_site_adp_type
_atom_site_occupancy
_atom_site_calc_flag
_atom_site_refinement_flags_posn
Mo1 Mo 0.11701(5) 0.68936(4) 0.12685(2) 0.01824(12) Uani 1 d .
Mo2 Mo 0.09050(5) 0.58855(5) 0.42013(2) 0.01963(12) Uani 1 d .
Mo3 Mo -0.12605(5) 0.38899(4) 0.30964(2) 0.01841(12) Uani 1 d .
Mo4 Mo 0.34149(5) 0.61033(5) 0.20561(2) 0.01843(12) Uani 1 d .
Mo5 Mo -0.11480(5) 0.66289(5) 0.34896(2) 0.01994(12) Uani 1 d .
Mo6 Mo -0.08257(5) 0.42003(4) 0.15567(2) 0.01817(12) Uani 1 d .
Mo7 Mo -0.12762(5) 0.66671(5) 0.18930(2) 0.02009(12) Uani 1 d .
Mo8 Mo 0.13759(5) 0.37027(4) 0.25596(2) 0.01832(12) Uani 1 d .
Mo9 Mo 0.35235(5) 0.90676(4) 0.24733(2) 0.02039(12) Uani 1 d .
Mo10 Mo 0.35371(5) 0.60661(5) 0.35294(2) 0.01941(12) Uani 1 d .
Mo11 Mo 0.30901(5) 0.87741(5) 0.38820(2) 0.02158(12) Uani 1 d .
Mo12 Mo 0.10736(5) 0.92303(4) 0.29442(2) 0.02097(12) Uani 1 d .
P13 P 0.11331(14) 0.64279(13) 0.27414(6) 0.0162(3) Uani 1 d .
S14 S 0.20540(17) 0.41053(16) 0.05410(7) 0.0274(3) Uani 1 d .
S15 S 0.43042(16) 0.32380(17) 0.25962(8) 0.0310(4) Uani 1 d .
C54 C 0.1430(8) 0.9364(8) 0.5770(4) 0.041(2) Uani 1 d .
C57 C 0.0971(7) 0.8173(8) 0.5625(3) 0.0371(18) Uani 1 d .
H57 H 0.1481 0.7807 0.5638 0.044 Uiso 1 calc R
C72 C -0.1026(7) 0.8016(7) 0.5440(3) 0.0283(15) Uani 1 d .
C85 C -0.0248(7) 0.7509(7) 0.5457(3) 0.0313(16) Uani 1 d .
H85 H -0.0555 0.6691 0.5351 0.038 Uiso 1 calc R
O1CA O -0.2362(5) 0.7009(5) 0.1613(2) 0.0292(11) Uani 1 d .
O9AA O -0.0051(4) 0.8095(4) 0.3409(2) 0.0244(10) Uani 1 d .
O0BA O 0.4609(5) 1.0128(5) 0.2203(2) 0.0301(11) Uani 1 d .
O5 O 0.1195(5) 0.2312(4) 0.2377(2) 0.0261(10) Uani 1 d .
O1BA O 0.2625(4) 0.4333(4) 0.3180(2) 0.0224(9) Uani 1 d .
O2BA O 0.2131(4) 0.5629(4) 0.39470(19) 0.0219(9) Uani 1 d .
O3BA O 0.0136(4) 0.3547(4) 0.29491(19) 0.0221(9) Uani 1 d .
O4BA O 0.3862(4) 0.7801(4) 0.2352(2) 0.0220(9) Uani 1 d .
O0AA O 0.1935(4) 0.7590(4) 0.41748(19) 0.0219(9) Uani 1 d .
O1AA O -0.1631(4) 0.6375(4) 0.2615(2) 0.0241(10) Uani 1 d .
O2AA O -0.2325(4) 0.2534(4) 0.3160(2) 0.0278(10) Uani 1 d .
O3AA O 0.0044(4) 0.5143(4) 0.10467(18) 0.0202(9) Uani 1 d .
O15 O 0.4584(4) 0.5993(4) 0.4019(2) 0.0284(10) Uani 1 d .
O4AA O 0.2432(4) 0.9842(4) 0.2594(2) 0.0244(10) Uani 1 d .
O5AA O -0.0376(4) 0.6468(4) 0.41633(19) 0.0230(9) Uani 1 d .
O6AA O -0.1776(4) 0.2959(4) 0.1095(2) 0.0272(10) Uani 1 d .
O8AA O 0.0707(5) 1.0355(4) 0.3044(2) 0.0302(11) Uani 1 d .
S1 S 0.3050(2) 1.01655(18) 0.59660(9) 0.0390(4) Uani 1 d .
O5BA O 0.0389(4) 0.6169(4) 0.21267(18) 0.0187(9) Uani 1 d .
O6BA O 0.0278(4) 0.5936(4) 0.31778(19) 0.0201(9) Uani 1 d .
O3 O 0.1482(4) 0.7160(4) 0.05953(19) 0.0246(10) Uani 1 d .
O7BA O 0.2241(4) 0.8235(4) 0.1749(2) 0.0232(9) Uani 1 d .
O8BA O 0.0344(4) 0.3816(4) 0.18631(19) 0.0209(9) Uani 1 d .
O7 O 0.3750(4) 0.7592(4) 0.3709(2) 0.0231(9) Uani 1 d .
O8 O 0.2650(4) 0.4493(4) 0.2056(2) 0.0230(9) Uani 1 d .
O9 O 0.2308(4) 0.6208(4) 0.1511(2) 0.0215(9) Uani 1 d .
O10 O -0.0328(4) 0.4392(4) 0.39001(19) 0.0228(9) Uani 1 d .
O11 O -0.0197(4) 0.7127(4) 0.12750(19) 0.0221(9) Uani 1 d .
O12 O 0.1135(5) 0.5846(4) 0.4915(2) 0.0267(10) Uani 1 d .
O13 O 0.4335(5) 0.0463(5) 0.0419(2) 0.0320(11) Uani 1 d .
O14 O -0.2284(5) 0.6865(4) 0.3719(2) 0.0289(11) Uani 1 d .
O16 O 0.4252(4) 0.6251(4) 0.28668(19) 0.0213(9) Uani 1 d .
O17 O -0.1985(4) 0.4841(4) 0.3312(2) 0.0238(10) Uani 1 d .
O18 O 0.4083(4) 0.9500(4) 0.3265(2) 0.0257(10) Uani 1 d .
O19 O -0.0005(4) 0.8250(4) 0.2305(2) 0.0229(9) Uani 1 d .
O20 O 0.1881(4) 0.7769(4) 0.29246(19) 0.0209(9) Uani 1 d .
C19 C -0.0549(8) 0.9257(7) 0.5605(3) 0.0372(18) Uani 1 d .
H19 H -0.1062 0.9620 0.5603 0.045 Uiso 1 calc R
O9BA O -0.1820(4) 0.5115(4) 0.1527(2) 0.0232(9) Uani 1 d .
O0CA O 0.1979(4) 0.5831(4) 0.27210(18) 0.0186(9) Uani 1 d .
O4 O -0.1467(4) 0.3915(4) 0.2305(2) 0.0226(9) Uani 1 d .
O6 O 0.4550(4) 0.6231(4) 0.1687(2) 0.0262(10) Uani 1 d .
C9AA C 0.3275(7) 0.1589(7) 0.1643(3) 0.0307(15) Uani 1 d .
H9AA H 0.2565 0.1488 0.1781 0.037 Uiso 1 calc R
C5AA C 0.4363(7) 0.2411(7) 0.1947(3) 0.0298(15) Uani 1 d .
C1AA C 0.5550(7) 0.4679(6) 0.2647(4) 0.0324(16) Uani 1 d .
H1AA H 0.6286 0.4601 0.2650 0.049 Uiso 1 calc GR
H1AB H 0.5601 0.5170 0.3001 0.049 Uiso 1 calc GR
H1AC H 0.5427 0.5036 0.2317 0.049 Uiso 1 calc GR
C0AA C 0.4828(7) 0.2659(6) 0.3186(3) 0.0317(16) Uani 1 d .
H0AA H 0.4285 0.1825 0.3164 0.038 Uiso 1 calc R
H0AB H 0.5624 0.2727 0.3146 0.038 Uiso 1 calc R
C6AA C 0.5434(7) 0.2547(7) 0.1755(3) 0.0322(16) Uani 1 d .
H6AA H 0.6174 0.3084 0.1975 0.039 Uiso 1 calc R
O7AA O -0.2237(5) 0.7422(5) 0.5277(3) 0.0393(13) Uani 1 d .
C10 C 0.5393(6) 0.1889(6) 0.1244(3) 0.0288(15) Uani 1 d .
H10 H 0.6105 0.1994 0.1109 0.035 Uiso 1 calc R
C2AA C 0.3228(6) 0.0905(7) 0.1129(3) 0.0278(15) Uani 1 d .
H2AA H 0.2488 0.0342 0.0922 0.033 Uiso 1 calc R
C20 C 0.0693(9) 0.9934(7) 0.5770(4) 0.042(2) Uani 1 d .
H20 H 0.1021 1.0753 0.5878 0.051 Uiso 1 calc R
O2CA O 0.4060(5) 0.9637(5) 0.4478(2) 0.0328(11) Uani 1 d .
O2 O 0.2213(4) 0.9596(4) 0.3698(2) 0.0253(10) Uani 1 d .
C8AA C 0.4237(7) 0.4096(6) 0.0616(3) 0.0304(16) Uani 1 d .
H8AA H 0.4408 0.4575 0.0976 0.036 Uiso 1 calc R
C4AA C 0.3698(7) 0.2656(7) -0.0470(3) 0.0282(15) Uani 1 d .
H4AA H 0.3521 0.2176 -0.0830 0.034 Uiso 1 calc R
C14 C 0.2851(7) 0.2988(7) -0.0277(3) 0.0279(15) Uani 1 d .
H14 H 0.2105 0.2746 -0.0510 0.033 Uiso 1 calc R
C15 C 0.3126(7) 0.3685(6) 0.0266(3) 0.0257(14) Uani 1 d .
C3AA C 0.4286(7) 0.1060(6) 0.0925(3) 0.0258(14) Uani 1 d .
C11 C 0.4885(10) 0.3331(8) 0.3778(4) 0.046(2) Uani 1 d .
H11A H 0.5583 0.4100 0.3842 0.055 Uiso 1 calc R
H11B H 0.4171 0.3466 0.3770 0.055 Uiso 1 calc R
C13 C 0.6060(9) 0.2470(9) 0.4347(4) 0.051(2) Uani 1 d .
H13A H 0.6034 0.1977 0.3999 0.076 Uiso 1 calc GR
H13B H 0.6071 0.2076 0.4678 0.076 Uiso 1 calc GR
H13C H 0.6775 0.3210 0.4403 0.076 Uiso 1 calc GR
C17 C 0.4965(9) 0.2697(9) 0.4288(4) 0.044(2) Uani 1 d .
H17A H 0.4984 0.3173 0.4647 0.053 Uiso 1 calc R
H17B H 0.4247 0.1947 0.4237 0.053 Uiso 1 calc R
O1 O 0.5711(5) 0.2781(5) -0.0270(3) 0.0375(12) Uani 1 d .
C0BA C 0.1674(7) 0.4845(6) -0.0003(3) 0.0285(15) Uani 1 d .
H0BA H 0.2341 0.5607 0.0007 0.043 Uiso 1 calc GR
H0BB H 0.0977 0.4948 0.0073 0.043 Uiso 1 calc GR
H0BC H 0.1501 0.4378 -0.0382 0.043 Uiso 1 calc GR
C1BA C 0.0681(7) 0.2721(7) 0.0430(3) 0.0309(15) Uani 1 d .
H1BA H 0.0018 0.2876 0.0532 0.037 Uiso 1 calc R
H1BB H 0.0480 0.2363 0.0022 0.037 Uiso 1 calc R
C4 C 0.5414(7) 0.1898(7) -0.0781(4) 0.0337(17) Uani 1 d .
H4A H 0.5189 0.2176 -0.1120 0.051 Uiso 1 calc GR
H4B H 0.4753 0.1173 -0.0733 0.051 Uiso 1 calc GR
H4C H 0.6103 0.1758 -0.0829 0.051 Uiso 1 calc GR
C5 C 0.5092(7) 0.3779(7) 0.0419(3) 0.0310(15) Uani 1 d .
H5 H 0.5849 0.4055 0.0646 0.037 Uiso 1 calc R
C6 C 0.0852(7) 0.1883(7) 0.0803(3) 0.0334(16) Uani 1 d .
H6A H 0.1155 0.2280 0.1205 0.040 Uiso 1 calc R
H6B H 0.1444 0.1649 0.0668 0.040 Uiso 1 calc R
C8 C 0.4821(6) 0.3048(6) -0.0118(3) 0.0272(15) Uani 1 d .
C7AA C 0.3223(7) -0.0311(7) 0.0049(3) 0.0359(17) Uani 1 d .
H7AA H 0.3382 -0.0703 -0.0283 0.054 Uiso 1 calc GR
H7AB H 0.2818 0.0141 -0.0081 0.054 Uiso 1 calc GR
H7AC H 0.2720 -0.0892 0.0263 0.054 Uiso 1 calc GR
C5BA C -0.0332(7) 0.0793(8) 0.0774(4) 0.0389(18) Uani 1 d .
H5BA H -0.0627 0.0399 0.0371 0.047 Uiso 1 calc R
H5BB H -0.0924 0.1036 0.0902 0.047 Uiso 1 calc R
C3BA C -0.0208(8) -0.0093(8) 0.1158(4) 0.044(2) Uani 1 d .
H3BA H 0.0398 -0.0313 0.1043 0.066 Uiso 1 calc GR
H3BB H -0.0968 -0.0788 0.1109 0.066 Uiso 1 calc GR
H3BC H 0.0021 0.0273 0.1562 0.066 Uiso 1 calc GR
C2BA C -0.2749(8) 0.6156(8) 0.5108(5) 0.051(2) Uani 1 d .
H2BA H -0.2373 0.5974 0.4797 0.076 Uiso 1 calc GR
H2BB H -0.3601 0.5847 0.4976 0.076 Uiso 1 calc GR
H2BC H -0.2614 0.5804 0.5437 0.076 Uiso 1 calc GR
C4BA C 0.3250(8) 1.0975(8) 0.6682(4) 0.0412(19) Uani 1 d .
H4BA H 0.4099 1.1509 0.6812 0.049 Uiso 1 calc R
H4BB H 0.2805 1.1444 0.6667 0.049 Uiso 1 calc R
C6BA C 0.2797(9) 1.0106(8) 0.7108(4) 0.048(2) Uani 1 d .
H6BA H 0.1952 0.9574 0.6967 0.058 Uiso 1 calc R
H6BB H 0.3237 0.9630 0.7107 0.058 Uiso 1 calc R
C1 C 0.2922(9) 1.0668(8) 0.7729(4) 0.044(2) Uani 1 d .
H1A H 0.2428 1.1090 0.7743 0.052 Uiso 1 calc R
H1B H 0.3756 1.1236 0.7869 0.052 Uiso 1 calc R
C2 C 0.3459(8) 1.1287(8) 0.5511(4) 0.046(2) Uani 1 d .
H2A H 0.3298 1.0923 0.5109 0.069 Uiso 1 calc GR
H2B H 0.4303 1.1817 0.5619 0.069 Uiso 1 calc GR
H2C H 0.2994 1.1722 0.5560 0.069 Uiso 1 calc GR
C3 C 0.2528(10) 0.9726(11) 0.8120(5) 0.063(3) Uani 1 d .
H3A H 0.1723 0.9132 0.7964 0.095 Uiso 1 calc GR
H3B H 0.2542 1.0083 0.8507 0.095 Uiso 1 calc GR
H3C H 0.3069 0.9365 0.8138 0.095 Uiso 1 calc GR

loop_
_atom_site_aniso_label
_atom_site_aniso_U_11
_atom_site_aniso_U_22
_atom_site_aniso_U_33
_atom_site_aniso_U_23
_atom_site_aniso_U_13
_atom_site_aniso_U_12
Mo1 0.0195(3) 0.0201(2) 0.0173(2) 0.00742(19) 0.00247(18) 0.0099(2)
Mo2 0.0241(3) 0.0200(3) 0.0164(2) 0.00664(18) 0.00354(19) 0.0104(2)
Mo3 0.0180(2) 0.0166(2) 0.0206(2) 0.00627(18) 0.00361(19) 0.0068(2)
Mo4 0.0173(2) 0.0198(2) 0.0204(2) 0.00702(19) 0.00318(18) 0.0095(2)
Mo5 0.0225(3) 0.0212(3) 0.0199(2) 0.00653(19) 0.00511(19) 0.0121(2)
Mo6 0.0169(2) 0.0180(2) 0.0184(2) 0.00329(19) 0.00044(18) 0.0071(2)
Mo7 0.0199(3) 0.0246(3) 0.0204(2) 0.0084(2) 0.00250(19) 0.0133(2)
Mo8 0.0206(3) 0.0157(2) 0.0212(2) 0.00636(19) 0.00309(19) 0.0098(2)
Mo9 0.0209(3) 0.0154(2) 0.0232(3) 0.00734(19) 0.0016(2) 0.0060(2)
Mo10 0.0184(3) 0.0205(3) 0.0203(2) 0.00743(19) -0.00012(19) 0.0093(2)
Mo11 0.0247(3) 0.0160(2) 0.0195(2) 0.00309(19) -0.0009(2) 0.0057(2)
Mo12 0.0272(3) 0.0161(2) 0.0224(2) 0.00657(19) 0.0038(2) 0.0115(2)
P13 0.0171(7) 0.0150(7) 0.0166(7) 0.0045(6) 0.0008(6) 0.0070(6)
S14 0.0339(9) 0.0300(8) 0.0226(7) 0.0020(6) -0.0021(6) 0.0198(8)
S15 0.0266(9) 0.0335(9) 0.0351(9) 0.0056(7) 0.0008(7) 0.0162(8)
C54 0.035(4) 0.044(5) 0.030(4) 0.005(3) -0.010(3) 0.008(4)
C57 0.030(4) 0.043(5) 0.032(4) 0.005(3) -0.003(3) 0.013(4)
C72 0.031(4) 0.031(4) 0.024(3) 0.005(3) 0.007(3) 0.013(3)
C85 0.034(4) 0.030(4) 0.031(4) 0.007(3) 0.003(3) 0.014(3)
O1CA 0.030(3) 0.037(3) 0.026(2) 0.008(2) 0.000(2) 0.020(2)
O9AA 0.030(3) 0.022(2) 0.025(2) 0.0086(19) 0.0078(19) 0.014(2)
O0BA 0.029(3) 0.029(3) 0.033(3) 0.015(2) 0.007(2) 0.011(2)
O5 0.034(3) 0.022(2) 0.029(2) 0.0066(19) 0.004(2) 0.017(2)
O1BA 0.022(2) 0.024(2) 0.024(2) 0.0097(18) 0.0017(18) 0.012(2)
O2BA 0.024(2) 0.023(2) 0.024(2) 0.0121(18) 0.0031(18) 0.0125(19)
O3BA 0.024(2) 0.021(2) 0.021(2) 0.0063(17) 0.0008(18) 0.0097(19)
O4BA 0.020(2) 0.021(2) 0.025(2) 0.0062(18) 0.0020(18) 0.0092(19)
O0AA 0.026(2) 0.015(2) 0.023(2) 0.0059(17) 0.0060(18) 0.0069(19)
O1AA 0.020(2) 0.030(3) 0.024(2) 0.0116(19) 0.0031(18) 0.011(2)
O2AA 0.028(3) 0.020(2) 0.031(3) 0.0060(19) 0.006(2) 0.006(2)
O3AA 0.024(2) 0.023(2) 0.018(2) 0.0081(17) 0.0040(17) 0.014(2)
O15 0.022(2) 0.028(3) 0.034(3) 0.009(2) -0.002(2) 0.011(2)
O4AA 0.030(3) 0.019(2) 0.027(2) 0.0082(18) 0.0032(19) 0.013(2)
O5AA 0.027(2) 0.025(2) 0.020(2) 0.0043(18) 0.0041(18) 0.014(2)
O6AA 0.024(2) 0.028(3) 0.023(2) -0.0017(19) 0.0008(19) 0.008(2)
O8AA 0.046(3) 0.022(2) 0.031(3) 0.008(2) 0.009(2) 0.020(2)
S1 0.0420(11) 0.0329(10) 0.0430(11) 0.0016(8) -0.0007(8) 0.0202(9)
O5BA 0.019(2) 0.018(2) 0.018(2) 0.0023(17) 0.0005(17) 0.0077(18)
O6BA 0.017(2) 0.018(2) 0.025(2) 0.0060(17) 0.0030(17) 0.0077(18)
O3 0.029(3) 0.030(3) 0.019(2) 0.0093(19) 0.0014(18) 0.016(2)
O7BA 0.021(2) 0.020(2) 0.030(2) 0.0063(19) -0.0008(19) 0.0105(19)
O8BA 0.021(2) 0.022(2) 0.020(2) 0.0050(17) 0.0033(17) 0.0106(19)
O7 0.020(2) 0.018(2) 0.025(2) 0.0039(18) -0.0024(18) 0.0047(19)
O8 0.029(2) 0.023(2) 0.024(2) 0.0079(18) 0.0070(19) 0.016(2)
O9 0.019(2) 0.019(2) 0.026(2) 0.0066(18) 0.0013(18) 0.0080(19)
O10 0.026(2) 0.024(2) 0.021(2) 0.0109(18) 0.0040(18) 0.011(2)
O11 0.024(2) 0.025(2) 0.021(2) 0.0067(18) 0.0039(18) 0.014(2)
O12 0.032(3) 0.029(2) 0.020(2) 0.0088(19) 0.0051(19) 0.013(2)
O13 0.030(3) 0.033(3) 0.035(3) 0.010(2) 0.008(2) 0.014(2)
O14 0.030(3) 0.030(3) 0.030(3) 0.008(2) 0.009(2) 0.015(2)
O16 0.019(2) 0.026(2) 0.021(2) 0.0091(18) 0.0025(17) 0.0109(19)
O17 0.026(2) 0.023(2) 0.026(2) 0.0050(18) 0.0080(19) 0.012(2)
O18 0.023(2) 0.021(2) 0.026(2) 0.0059(19) 0.0019(19) 0.003(2)
O19 0.028(2) 0.022(2) 0.022(2) 0.0081(18) 0.0053(18) 0.013(2)
O20 0.024(2) 0.014(2) 0.023(2) 0.0048(17) 0.0025(18) 0.0070(19)
C19 0.057(5) 0.034(4) 0.034(4) 0.008(3) 0.011(4) 0.031(4)
O9BA 0.022(2) 0.029(2) 0.023(2) 0.0061(19) 0.0006(18) 0.016(2)
O0CA 0.019(2) 0.021(2) 0.020(2) 0.0067(17) 0.0019(17) 0.0116(19)
O4 0.022(2) 0.024(2) 0.024(2) 0.0051(18) -0.0001(18) 0.013(2)
O6 0.026(2) 0.029(3) 0.026(2) 0.008(2) 0.0045(19) 0.014(2)
C9AA 0.028(4) 0.034(4) 0.038(4) 0.015(3) 0.007(3) 0.018(3)
C5AA 0.034(4) 0.032(4) 0.031(4) 0.010(3) 0.002(3) 0.020(3)
C1AA 0.028(4) 0.025(4) 0.044(4) 0.008(3) -0.003(3) 0.013(3)
C0AA 0.038(4) 0.022(3) 0.034(4) 0.005(3) -0.003(3) 0.014(3)
C6AA 0.025(4) 0.032(4) 0.039(4) 0.013(3) -0.001(3) 0.012(3)
O7AA 0.037(3) 0.042(3) 0.046(3) 0.008(3) 0.006(3) 0.024(3)
C10 0.023(3) 0.028(4) 0.039(4) 0.017(3) 0.004(3) 0.013(3)
C2AA 0.021(3) 0.030(4) 0.034(4) 0.011(3) 0.005(3) 0.013(3)
C20 0.053(5) 0.025(4) 0.033(4) -0.004(3) 0.001(4) 0.005(4)
O2CA 0.036(3) 0.025(3) 0.031(3) 0.001(2) -0.004(2) 0.011(2)
O2 0.029(3) 0.020(2) 0.025(2) 0.0053(18) -0.0002(19) 0.010(2)
C8AA 0.041(4) 0.024(3) 0.024(3) 0.003(3) -0.002(3) 0.015(3)
C4AA 0.031(4) 0.031(4) 0.025(3) 0.008(3) 0.004(3) 0.015(3)
C14 0.028(4) 0.032(4) 0.026(3) 0.006(3) -0.003(3) 0.017(3)
C15 0.031(4) 0.024(3) 0.027(3) 0.008(3) 0.003(3) 0.016(3)
C3AA 0.028(4) 0.027(3) 0.030(3) 0.014(3) 0.007(3) 0.016(3)
C11 0.068(6) 0.041(5) 0.035(4) 0.004(4) 0.001(4) 0.032(5)
C13 0.055(6) 0.050(5) 0.050(5) 0.012(4) 0.002(4) 0.027(5)
C17 0.053(5) 0.049(5) 0.035(4) 0.001(4) 0.007(4) 0.027(4)
O1 0.028(3) 0.037(3) 0.049(3) 0.011(3) 0.007(2) 0.016(2)
C0BA 0.033(4) 0.029(4) 0.029(3) 0.006(3) 0.000(3) 0.020(3)
C1BA 0.030(4) 0.036(4) 0.032(4) 0.007(3) 0.001(3) 0.020(3)
C4 0.028(4) 0.033(4) 0.050(5) 0.021(3) 0.015(3) 0.018(3)
C5 0.026(4) 0.030(4) 0.034(4) 0.010(3) -0.001(3) 0.010(3)
C6 0.031(4) 0.031(4) 0.035(4) 0.004(3) -0.001(3) 0.013(3)
C8 0.024(3) 0.022(3) 0.038(4) 0.015(3) 0.007(3) 0.009(3)
C7AA 0.033(4) 0.036(4) 0.034(4) 0.002(3) 0.003(3) 0.012(3)
C5BA 0.028(4) 0.041(4) 0.048(5) 0.006(4) 0.002(3) 0.017(4)
C3BA 0.042(5) 0.035(4) 0.058(5) 0.017(4) 0.007(4) 0.018(4)
C2BA 0.032(5) 0.048(5) 0.065(6) 0.025(5) 0.001(4) 0.009(4)
C4BA 0.039(5) 0.035(4) 0.046(5) 0.002(4) -0.001(4) 0.016(4)
C6BA 0.049(5) 0.033(4) 0.052(5) 0.002(4) 0.001(4) 0.010(4)
C1 0.048(5) 0.038(5) 0.042(5) 0.007(4) -0.001(4) 0.018(4)
C2 0.042(5) 0.043(5) 0.052(5) 0.009(4) -0.005(4) 0.020(4)
C3 0.054(6) 0.076(8) 0.061(6) 0.024(6) 0.027(5) 0.023(6)

loop_
_atom_type_symbol
_atom_type_description
_atom_type_scat_dispersion_real
_atom_type_scat_dispersion_imag
_atom_type_scat_source
C C 0.0181 0.0091 'International Tables Vol C Tables 4.2.6.8 and 6.1.1.4'
H H 0.0000 0.0000 'International Tables Vol C Tables 4.2.6.8 and 6.1.1.4'
Mo Mo -0.0483 2.7339 'International Tables Vol C Tables 4.2.6.8 and 6.1.1.4'
O O 0.0492 0.0322 'International Tables Vol C Tables 4.2.6.8 and 6.1.1.4'
P P 0.2955 0.4335 'International Tables Vol C Tables 4.2.6.8 and 6.1.1.4'
S S 0.3331 0.5567 'International Tables Vol C Tables 4.2.6.8 and 6.1.1.4'

loop_
_exptl_crystal_face_index_h
_exptl_crystal_face_index_k
_exptl_crystal_face_index_l
_exptl_crystal_face_perp_dist
0 -7 3 0.0654
-7 2 7 0.0714
0 1 14 0.0358
0 -1 -14 0.0358
-8 2 3 0.0679
1 7 -2 0.0500
7 -7 -2 0.0699
8 -2 -3 0.0765
5 -7 6 0.0700
-4 1 -11 0.0459
0 -5 12 0.0577
4 1 -14 0.0295

loop_
_geom_angle_atom_site_label_1
_geom_angle_atom_site_label_2
_geom_angle_atom_site_label_3
_geom_angle
O3AA Mo1 O5BA 71.80(16)
O3 Mo1 O3AA 97.5(2)
O3 Mo1 O5BA 168.7(2)
O3 Mo1 O7BA 104.1(2)
O3 Mo1 O9 100.9(2)
O3 Mo1 O11 101.4(2)
O7BA Mo1 O3AA 156.04(19)
O7BA Mo1 O5BA 87.11(18)
O7BA Mo1 O9 85.74(19)
O7BA Mo1 O11 98.9(2)
O9 Mo1 O3AA 80.00(18)
O9 Mo1 O5BA 81.16(17)
O11 Mo1 O3AA 86.73(19)
O11 Mo1 O5BA 74.92(17)
O11 Mo1 O9 155.31(19)
O2BA Mo2 O0AA 85.72(19)
O2BA Mo2 O5AA 155.33(19)
O2BA Mo2 O6BA 86.09(17)
O2BA Mo2 O10 96.8(2)
O0AA Mo2 O5AA 80.72(19)
O0AA Mo2 O6BA 80.54(17)
O5AA Mo2 O6BA 71.46(16)
O10 Mo2 O0AA 153.82(19)
O10 Mo2 O5AA 86.8(2)
O10 Mo2 O6BA 73.68(17)
O12 Mo2 O2BA 102.4(2)
O12 Mo2 O0AA 101.5(2)
O12 Mo2 O5AA 100.5(2)
O12 Mo2 O6BA 171.4(2)
O12 Mo2 O10 103.4(2)
O3BA Mo3 O6BA 81.92(17)
O2AA Mo3 O3BA 101.8(2)
O2AA Mo3 O6BA 170.5(2)
O2AA Mo3 O10 100.0(2)
O2AA Mo3 O17 101.6(2)
O2AA Mo3 O4 103.4(2)
O10 Mo3 O3BA 80.68(18)
O10 Mo3 O6BA 71.78(17)
O17 Mo3 O3BA 155.2(2)
O17 Mo3 O6BA 73.69(18)
O17 Mo3 O10 87.5(2)
O4 Mo3 O3BA 84.67(19)
O4 Mo3 O6BA 85.56(18)
O4 Mo3 O10 154.4(2)
O4 Mo3 O17 97.6(2)
O4BA Mo4 O16 80.34(19)
O4BA Mo4 O0CA 80.67(17)
O8 Mo4 O4BA 154.87(19)
O8 Mo4 O16 87.11(19)
O8 Mo4 O0CA 74.73(17)
O9 Mo4 O4BA 85.06(19)
O9 Mo4 O8 98.4(2)
O9 Mo4 O16 155.56(19)
O9 Mo4 O0CA 86.64(18)
O16 Mo4 O0CA 71.77(16)
O6 Mo4 O4BA 101.5(2)
O6 Mo4 O8 101.8(2)
O6 Mo4 O9 103.4(2)
O6 Mo4 O16 98.7(2)
O6 Mo4 O0CA 169.81(19)
O9AA Mo5 O1AA 85.5(2)
O9AA Mo5 O5AA 98.8(2)
O9AA Mo5 O6BA 86.27(18)
O9AA Mo5 O17 154.86(19)
O1AA Mo5 O6BA 80.13(17)
O1AA Mo5 O17 79.42(19)
O5AA Mo5 O1AA 154.23(19)
O5AA Mo5 O6BA 74.86(17)
O5AA Mo5 O17 86.8(2)
O14 Mo5 O9AA 103.6(2)
O14 Mo5 O1AA 100.8(2)
O14 Mo5 O5AA 102.8(2)
O14 Mo5 O6BA 170.1(2)
O14 Mo5 O17 99.0(2)
O17 Mo5 O6BA 71.45(17)
O3AA Mo6 O5BA 73.66(17)
O3AA Mo6 O9BA 86.51(19)
O3AA Mo6 O4 154.29(19)
O6AA Mo6 O3AA 101.5(2)
O6AA Mo6 O5BA 170.1(2)
O6AA Mo6 O8BA 102.8(2)
O6AA Mo6 O9BA 99.5(2)
O6AA Mo6 O4 102.5(2)
O8BA Mo6 O3AA 97.2(2)
O8BA Mo6 O5BA 86.46(17)
O8BA Mo6 O9BA 156.11(19)
O8BA Mo6 O4 86.33(19)
O9BA Mo6 O5BA 71.87(17)
O4 Mo6 O5BA 81.18(17)
O4 Mo6 O9BA 80.63(18)
O1CA Mo7 O1AA 103.1(2)
O1CA Mo7 O5BA 169.9(2)
O1CA Mo7 O11 99.1(2)
O1CA Mo7 O19 102.0(2)
O1CA Mo7 O9BA 102.0(2)
O1AA Mo7 O5BA 86.87(18)
O1AA Mo7 O11 155.73(19)
O1AA Mo7 O19 85.7(2)
O1AA Mo7 O9BA 98.7(2)
O11 Mo7 O5BA 71.39(16)
O19 Mo7 O5BA 80.10(17)
O19 Mo7 O11 80.16(18)
O9BA Mo7 O5BA 74.53(17)
O9BA Mo7 O11 86.06(19)
O9BA Mo7 O19 153.92(19)
O5 Mo8 O1BA 103.6(2)
O5 Mo8 O3BA 104.6(2)
O5 Mo8 O8BA 100.2(2)
O5 Mo8 O8 97.6(2)
O5 Mo8 O0CA 168.6(2)
O1BA Mo8 O8BA 153.46(19)
O1BA Mo8 O8 86.12(19)
O1BA Mo8 O0CA 74.33(17)
O3BA Mo8 O1BA 99.3(2)
O3BA Mo8 O8BA 85.66(19)
O3BA Mo8 O8 155.11(19)
O3BA Mo8 O0CA 86.81(18)
O8BA Mo8 O8 79.32(18)
O8BA Mo8 O0CA 79.98(16)
O8 Mo8 O0CA 71.19(16)
O0BA Mo9 O4BA 103.5(2)
O0BA Mo9 O4AA 99.9(2)
O0BA Mo9 O7BA 101.5(2)
O0BA Mo9 O18 101.8(2)
O0BA Mo9 O20 171.4(2)
O4BA Mo9 O4AA 154.2(2)
O4BA Mo9 O7BA 85.15(19)
O4BA Mo9 O18 98.1(2)
O4BA Mo9 O20 84.96(18)
O4AA Mo9 O7BA 79.85(19)
O4AA Mo9 O20 72.02(17)
O7BA Mo9 O20 80.50(17)
O18 Mo9 O4AA 87.2(2)
O18 Mo9 O7BA 154.9(2)
O18 Mo9 O20 75.08(18)
O1BA Mo10 O0CA 71.23(16)
O2BA Mo10 O1BA 80.97(19)
O2BA Mo10 O0CA 80.41(16)
O15 Mo10 O1BA 99.1(2)
O15 Mo10 O2BA 102.5(2)
O15 Mo10 O7 103.7(2)
O15 Mo10 O16 102.4(2)
O15 Mo10 O0CA 169.5(2)
O7 Mo10 O1BA 155.65(19)
O7 Mo10 O2BA 85.8(2)
O7 Mo10 O16 97.2(2)
O7 Mo10 O0CA 86.51(18)
O16 Mo10 O1BA 86.04(19)
O16 Mo10 O2BA 153.41(19)
O16 Mo10 O0CA 73.45(17)
O0AA Mo11 O7 85.00(19)
O0AA Mo11 O18 155.08(19)
O0AA Mo11 O20 85.90(18)
O0AA Mo11 O2 98.0(2)
O7 Mo11 O18 80.46(19)
O7 Mo11 O20 80.78(17)
O18 Mo11 O20 71.92(17)
O2CA Mo11 O0AA 103.6(2)
O2CA Mo11 O7 100.8(2)
O2CA Mo11 O18 99.0(2)
O2CA Mo11 O20 170.5(2)
O2CA Mo11 O2 102.9(2)
O2 Mo11 O7 154.7(2)
O2 Mo11 O18 87.1(2)
O2 Mo11 O20 74.41(18)
O9AA Mo12 O20 80.82(17)
O4AA Mo12 O9AA 154.2(2)
O4AA Mo12 O20 74.00(17)
O4AA Mo12 O2 86.6(2)
O8AA Mo12 O9AA 100.6(2)
O8AA Mo12 O4AA 103.4(2)
O8AA Mo12 O19 103.6(2)
O8AA Mo12 O20 170.8(2)
O8AA Mo12 O2 99.6(2)
O19 Mo12 O9AA 84.9(2)
O19 Mo12 O4AA 98.6(2)
O19 Mo12 O20 85.51(18)
O19 Mo12 O2 154.2(2)
O2 Mo12 O9AA 80.0(2)
O2 Mo12 O20 71.59(17)
O6BA P13 O5BA 109.3(2)
O6BA P13 O20 109.6(2)
O6BA P13 O0CA 109.9(2)
O20 P13 O5BA 109.4(2)
O20 P13 O0CA 109.6(3)
O0CA P13 O5BA 108.9(2)
C15 S14 C0BA 104.9(3)
C15 S14 C1BA 103.8(3)
C0BA S14 C1BA 100.8(3)
C5AA S15 C1AA 104.6(4)
C5AA S15 C0AA 104.9(3)
C1AA S15 C0AA 101.7(4)
C57 C54 S1 116.4(7)
C57 C54 C20 121.7(8)
C20 C54 S1 122.0(7)
C54 C57 C85 119.7(8)
C85 C72 C19 118.6(7)
O7AA C72 C85 125.2(7)
O7AA C72 C19 116.2(7)
C57 C85 C72 121.7(8)
Mo5 O9AA Mo12 151.7(3)
Mo8 O1BA Mo10 125.5(2)
Mo2 O2BA Mo10 151.8(3)
Mo8 O3BA Mo3 151.8(3)
Mo9 O4BA Mo4 152.9(3)
Mo11 O0AA Mo2 152.2(3)
Mo7 O1AA Mo5 151.2(3)
Mo6 O3AA Mo1 124.3(2)
Mo12 O4AA Mo9 124.9(2)
Mo5 O5AA Mo2 124.9(2)
C4BA S1 C54 103.1(4)
C2 S1 C54 103.9(4)
C2 S1 C4BA 103.5(4)
Mo1 O5BA Mo6 90.21(14)
Mo1 O5BA Mo7 89.82(15)
Mo7 O5BA Mo6 89.42(14)
P13 O5BA Mo1 126.0(2)
P13 O5BA Mo6 125.1(2)
P13 O5BA Mo7 125.1(2)
Mo3 O6BA Mo2 88.64(14)
Mo5 O6BA Mo2 88.81(15)
Mo5 O6BA Mo3 89.54(14)
P13 O6BA Mo2 125.1(2)
P13 O6BA Mo3 126.0(2)
P13 O6BA Mo5 126.8(2)
Mo1 O7BA Mo9 150.7(3)
Mo6 O8BA Mo8 150.5(2)
Mo10 O7 Mo11 151.1(3)
Mo4 O8 Mo8 124.3(2)
Mo4 O9 Mo1 150.9(3)
Mo2 O10 Mo3 125.8(2)
Mo1 O11 Mo7 123.9(2)
C3AA O13 C7AA 117.9(6)
Mo10 O16 Mo4 125.4(2)
Mo3 O17 Mo5 125.2(2)
Mo9 O18 Mo11 123.9(2)
Mo12 O19 Mo7 152.3(3)
Mo9 O20 Mo11 89.04(15)
Mo9 O20 Mo12 89.03(14)
Mo11 O20 Mo12 89.04(14)
P13 O20 Mo9 126.6(2)
P13 O20 Mo11 125.9(2)
P13 O20 Mo12 125.3(3)
C20 C19 C72 119.6(8)
Mo7 O9BA Mo6 124.2(2)
Mo4 O0CA Mo8 89.75(14)
Mo4 O0CA Mo10 89.35(14)
Mo8 O0CA Mo10 88.96(14)
P13 O0CA Mo4 125.7(2)
P13 O0CA Mo8 126.4(2)
P13 O0CA Mo10 125.0(2)
Mo3 O4 Mo6 151.7(3)
C5AA C9AA C2AA 119.9(7)
C9AA C5AA S15 115.7(6)
C9AA C5AA C6AA 120.6(7)
C6AA C5AA S15 123.7(6)
C11 C0AA S15 111.0(5)
C10 C6AA C5AA 119.7(7)
C72 O7AA C2BA 117.4(6)
C6AA C10 C3AA 120.1(7)
C3AA C2AA C9AA 119.9(7)
C54 C20 C19 118.7(8)
Mo11 O2 Mo12 124.9(2)
C15 C8AA C5 118.6(7)
C14 C4AA C8 119.5(7)
C15 C14 C4AA 119.3(7)
C8AA C15 S14 116.9(6)
C8AA C15 C14 122.1(7)
C14 C15 S14 121.0(6)
O13 C3AA C10 115.9(6)
O13 C3AA C2AA 124.4(7)
C2AA C3AA C10 119.7(7)
C17 C11 C0AA 114.0(7)
C13 C17 C11 112.9(8)
C8 O1 C4 117.6(6)
C6 C1BA S14 110.0(5)
C8AA C5 C8 120.2(7)
C1BA C6 C5BA 110.3(7)
O1 C8 C4AA 123.8(7)
O1 C8 C5 115.9(7)
C5 C8 C4AA 120.3(7)
C6 C5BA C3BA 112.4(7)
C6BA C4BA S1 109.3(6)
C1 C6BA C4BA 115.0(7)
C6BA C1 C3 110.2(8)

loop_
_geom_bond_atom_site_label_1
_geom_bond_atom_site_label_2
_geom_bond_distance
Mo1 O3AA 2.022(5)
Mo1 O5BA 2.404(4)
Mo1 O3 1.685(4)
Mo1 O7BA 1.810(5)
Mo1 O9 2.013(5)
Mo1 O11 1.845(5)
Mo2 O2BA 1.828(5)
Mo2 O0AA 1.991(4)
Mo2 O5AA 2.017(5)
Mo2 O6BA 2.446(4)
Mo2 O10 1.854(5)
Mo2 O12 1.667(5)
Mo3 O3BA 2.011(5)
Mo3 O2AA 1.690(5)
Mo3 O6BA 2.443(4)
Mo3 O10 1.983(5)
Mo3 O17 1.845(5)
Mo3 O4 1.840(5)
Mo4 O4BA 1.998(5)
Mo4 O8 1.840(5)
Mo4 O9 1.829(5)
Mo4 O16 2.010(4)
Mo4 O0CA 2.417(4)
Mo4 O6 1.684(5)
Mo5 O9AA 1.813(5)
Mo5 O1AA 2.016(5)
Mo5 O5AA 1.829(5)
Mo5 O6BA 2.426(4)
Mo5 O14 1.687(5)
Mo5 O17 2.017(5)
Mo6 O3AA 1.856(4)
Mo6 O6AA 1.680(5)
Mo6 O5BA 2.436(4)
Mo6 O8BA 1.821(5)
Mo6 O9BA 2.021(5)
Mo6 O4 1.991(5)
Mo7 O1CA 1.675(5)
Mo7 O1AA 1.815(5)
Mo7 O5BA 2.433(4)
Mo7 O11 2.025(5)
Mo7 O19 2.002(5)
Mo7 O9BA 1.855(5)
Mo8 O5 1.677(5)
Mo8 O1BA 1.838(5)
Mo8 O3BA 1.815(5)
Mo8 O8BA 2.017(5)
Mo8 O8 2.034(5)
Mo8 O0CA 2.439(4)
Mo9 O0BA 1.676(5)
Mo9 O4BA 1.824(5)
Mo9 O4AA 2.008(5)
Mo9 O7BA 2.035(5)
Mo9 O18 1.842(5)
Mo9 O20 2.425(4)
Mo10 O1BA 2.018(5)
Mo10 O2BA 1.982(5)
Mo10 O15 1.679(5)
Mo10 O7 1.828(5)
Mo10 O16 1.844(4)
Mo10 O0CA 2.454(4)
Mo11 O0AA 1.824(4)
Mo11 O7 2.015(5)
Mo11 O18 2.021(5)
Mo11 O20 2.438(4)
Mo11 O2CA 1.671(5)
Mo11 O2 1.848(5)
Mo12 O9AA 2.021(5)
Mo12 O4AA 1.844(5)
Mo12 O8AA 1.670(5)
Mo12 O19 1.829(5)
Mo12 O20 2.448(4)
Mo12 O2 2.015(5)
P13 O5BA 1.544(4)
P13 O6BA 1.527(5)
P13 O20 1.531(4)
P13 O0CA 1.535(4)
S14 C15 1.782(7)
S14 C0BA 1.788(7)
S14 C1BA 1.816(8)
S15 C5AA 1.774(8)
S15 C1AA 1.797(8)
S15 C0AA 1.809(7)
C54 C57 1.352(12)
C54 S1 1.803(9)
C54 C20 1.387(13)
C57 C85 1.367(11)
C72 C85 1.369(11)
C72 C19 1.412(11)
C72 O7AA 1.351(9)
S1 C4BA 1.799(9)
S1 C2 1.785(10)
O13 C3AA 1.354(9)
O13 C7AA 1.427(9)
C19 C20 1.393(13)
C9AA C5AA 1.363(11)
C9AA C2AA 1.385(11)
C5AA C6AA 1.392(11)
C0AA C11 1.523(11)
C6AA C10 1.365(11)
O7AA C2BA 1.438(11)
C10 C3AA 1.392(10)
C2AA C3AA 1.384(10)
C8AA C15 1.380(10)
C8AA C5 1.388(11)
C4AA C14 1.386(10)
C4AA C8 1.397(10)
C14 C15 1.386(10)
C11 C17 1.516(12)
C13 C17 1.501(13)
O1 C4 1.444(10)
O1 C8 1.356(9)
C1BA C6 1.504(10)
C5 C8 1.394(11)
C6 C5BA 1.514(11)
C5BA C3BA 1.550(12)
C4BA C6BA 1.521(13)
C6BA C1 1.509(12)
C1 C3 1.516(13)

loop_
_exptl_oxdiff_crystal_face_indexfrac_h
_exptl_oxdiff_crystal_face_indexfrac_k
_exptl_oxdiff_crystal_face_indexfrac_l
_exptl_oxdiff_crystal_face_x
_exptl_oxdiff_crystal_face_y
_exptl_oxdiff_crystal_face_z
-0.0065 -7.0011 3.0090 -0.0677 0.3756 0.8653
-6.9929 2.0036 7.0176 -0.1656 0.9060 -0.2320
0.0252 1.0036 13.9951 0.8335 0.4530 -0.2274
-0.0252 -1.0036 -13.9951 -0.8335 -0.4530 0.2274
-8.0007 2.0028 3.0218 -0.4845 0.8708 -0.1930
1.0093 7.0012 -2.0125 0.2153 -0.4458 -0.8827
6.9930 -7.0037 -2.0119 0.2804 -0.5373 0.8295
8.0007 -2.0028 -3.0218 0.4845 -0.8708 0.1930
5.0042 -7.0014 5.9925 0.5562 -0.0458 0.7925
-4.0214 0.9984 -10.9860 -0.9560 -0.0035 -0.0065
0.0119 -4.9984 12.0040 0.5145 0.6144 0.5471
3.9827 0.9961 -14.0106 -0.4032 -0.9516 -0.0669
